data_4085957
loop_
_publ_author_name
'Babbini, Dominic C.'
'Iluc, Vlad M.'

_publ_section_title
;
 Iridium PCsp3P-type Complexes with a Hemilabile Anisole Tether
;
_journal_issue 13
_journal_name_full Organometallics
_journal_page_first 3141
_journal_paper_doi 10.1021/acs.organomet.5b00165
_journal_volume 34
_journal_year 2015
_chemical_formula_sum 'C43 H60 Ir O P2'
_chemical_formula_weight 847.05
_chemical_name_systematic
; 
 ? 
;
_space_group_IT_number 2
_symmetry_cell_setting triclinic
_symmetry_space_group_name_Hall '-P 1'
_symmetry_space_group_name_H-M 'P -1'
_atom_sites_solution_hydrogens geom
_atom_sites_solution_primary direct
_atom_sites_solution_secondary difmap
_audit_creation_method SHELXL-97
_cell_angle_alpha 93.4220(10)
_cell_angle_beta 91.7780(10)
_cell_angle_gamma 114.5150(10)
_cell_formula_units_Z 2
_cell_length_a 10.3914(9)
_cell_length_b 10.5136(9)
_cell_length_c 18.8352(15)
_cell_measurement_temperature 120(2)
_cell_volume 1865.4(3)
_computing_structure_refinement 'SHELXL-97 (Sheldrick, 1997)'
_computing_structure_solution 'SHELXS-97 (Sheldrick, 1990)'
_diffrn_ambient_temperature 120(2)
_diffrn_measured_fraction_theta_full 1.000
_diffrn_measured_fraction_theta_max 1.000
_diffrn_radiation_monochromator graphite
_diffrn_radiation_source 'fine-focus sealed tube'
_diffrn_radiation_type MoK\a
_diffrn_radiation_wavelength 0.71073
_diffrn_reflns_av_R_equivalents 0.0117
_diffrn_reflns_av_sigmaI/netI 0.0095
_diffrn_reflns_limit_h_max 12
_diffrn_reflns_limit_h_min -12
_diffrn_reflns_limit_k_max 12
_diffrn_reflns_limit_k_min -12
_diffrn_reflns_limit_l_max 22
_diffrn_reflns_limit_l_min -22
_diffrn_reflns_number 26780
_diffrn_reflns_theta_full 25.00
_diffrn_reflns_theta_max 25.00
_diffrn_reflns_theta_min 1.09
_exptl_absorpt_coefficient_mu 3.697
_exptl_absorpt_correction_T_max 0.8940
_exptl_absorpt_correction_T_min 0.7614
_exptl_absorpt_correction_type multi-scan
_exptl_absorpt_process_details 'Bruker AXS area detector scaling and absorption correction'
_exptl_crystal_density_diffrn 1.508
_exptl_crystal_density_method 'not measured'
_exptl_crystal_description block
_exptl_crystal_F_000 866
_exptl_crystal_size_max 0.08
_exptl_crystal_size_mid 0.04
_exptl_crystal_size_min 0.03
_refine_diff_density_max 0.676
_refine_diff_density_min -0.467
_refine_diff_density_rms 0.053
_refine_ls_extinction_method none
_refine_ls_goodness_of_fit_ref 1.145
_refine_ls_hydrogen_treatment mixed
_refine_ls_matrix_type full
_refine_ls_number_parameters 437
_refine_ls_number_reflns 6582
_refine_ls_number_restraints 0
_refine_ls_restrained_S_all 1.145
_refine_ls_R_factor_all 0.0132
_refine_ls_R_factor_gt 0.0129
_refine_ls_shift/su_max 0.001
_refine_ls_shift/su_mean 0.000
_refine_ls_structure_factor_coef Fsqd
_refine_ls_weighting_details 'calc w=1/[\s^2^(Fo^2^)+(0.0095P)^2^+1.8267P] where P=(Fo^2^+2Fc^2^)/3'
_refine_ls_weighting_scheme calc
_refine_ls_wR_factor_gt 0.0298
_refine_ls_wR_factor_ref 0.0303
_reflns_number_gt 6502
_reflns_number_total 6582
_reflns_threshold_expression >2sigma(I)
_cod_data_source_file om5b00165_si_002.cif
_cod_data_source_block mo_dcb155_0m
_cod_depositor_comments 'Adding full bibliography for 4085955--4085962.cif.'
_cod_original_sg_symbol_H-M P-1
_cod_database_code 4085957

loop_
_symmetry_equiv_pos_as_xyz
'x, y, z'
'-x, -y, -z'

loop_
_atom_site_label
_atom_site_type_symbol
_atom_site_fract_x
_atom_site_fract_y
_atom_site_fract_z
_atom_site_U_iso_or_equiv
_atom_site_adp_type
_atom_site_occupancy
_atom_site_symmetry_multiplicity
_atom_site_calc_flag
_atom_site_refinement_flags
Ir Ir 0.418391(7) 0.299953(7) 0.260595(4) 0.00988(3) Uani 1 1 d .
C1 C 0.24623(19) -0.07559(19) 0.27647(9) 0.0117(4) Uani 1 1 d .
H1 H 0.3043 0.0252 0.2927 0.014 Uiso 1 1 calc R
P1 P 0.40391(5) 0.14868(5) 0.15903(2) 0.01076(9) Uani 1 1 d .
P2 P 0.18378(5) 0.19782(5) 0.29557(2) 0.01130(9) Uani 1 1 d .
C11 C 0.40791(19) -0.02538(19) 0.17023(9) 0.0120(4) Uani 1 1 d .
C3 C 0.5868(2) -0.0779(3) 0.39851(14) 0.0340(6) Uani 1 1 d .
H3A H 0.5964 -0.0371 0.4476 0.051 Uiso 1 1 calc R
H3B H 0.6715 -0.0231 0.3738 0.051 Uiso 1 1 calc R
H3C H 0.5760 -0.1749 0.3989 0.051 Uiso 1 1 calc R
O3 O 0.46533(15) -0.07560(15) 0.36260(8) 0.0226(3) Uani 1 1 d .
C12 C 0.33154(19) -0.11677(19) 0.22182(10) 0.0126(4) Uani 1 1 d .
C13 C 0.3319(2) -0.2493(2) 0.22208(10) 0.0149(4) Uani 1 1 d .
H13 H 0.2807 -0.3100 0.2566 0.018 Uiso 1 1 calc R
C14 C 0.4043(2) -0.2955(2) 0.17376(10) 0.0163(4) Uani 1 1 d .
H14 H 0.4025 -0.3863 0.1752 0.020 Uiso 1 1 calc R
C15 C 0.4788(2) -0.2076(2) 0.12361(10) 0.0164(4) Uani 1 1 d .
H15 H 0.5286 -0.2378 0.0899 0.020 Uiso 1 1 calc R
C16 C 0.4808(2) -0.0751(2) 0.12253(10) 0.0154(4) Uani 1 1 d .
H16 H 0.5337 -0.0154 0.0880 0.019 Uiso 1 1 calc R
C21 C 0.06761(19) 0.02911(19) 0.24560(9) 0.0125(4) Uani 1 1 d .
C22 C 0.10851(19) -0.08341(19) 0.24075(9) 0.0117(4) Uani 1 1 d .
C23 C 0.0202(2) -0.2084(2) 0.20166(10) 0.0155(4) Uani 1 1 d .
H23 H 0.0476 -0.2841 0.1986 0.019 Uiso 1 1 calc R
C24 C -0.1063(2) -0.2249(2) 0.16721(11) 0.0203(4) Uani 1 1 d .
H24 H -0.1644 -0.3105 0.1406 0.024 Uiso 1 1 calc R
C25 C -0.1467(2) -0.1151(2) 0.17218(11) 0.0224(4) Uani 1 1 d .
H25 H -0.2331 -0.1249 0.1489 0.027 Uiso 1 1 calc R
C26 C -0.0614(2) 0.0094(2) 0.21110(10) 0.0180(4) Uani 1 1 d .
H26 H -0.0912 0.0835 0.2145 0.022 Uiso 1 1 calc R
C33 C 0.3146(2) -0.2168(2) 0.45022(11) 0.0242(5) Uani 1 1 d .
H33 H 0.3936 -0.2125 0.4786 0.029 Uiso 1 1 calc R
C32 C 0.3353(2) -0.1508(2) 0.38697(10) 0.0177(4) Uani 1 1 d .
C31 C 0.2195(2) -0.15683(19) 0.34360(10) 0.0137(4) Uani 1 1 d .
C35 C 0.0633(2) -0.2964(2) 0.43040(11) 0.0228(4) Uani 1 1 d .
H35 H -0.0299 -0.3462 0.4451 0.027 Uiso 1 1 calc R
C34 C 0.1783(3) -0.2889(2) 0.47170(11) 0.0271(5) Uani 1 1 d .
H34 H 0.1643 -0.3332 0.5151 0.032 Uiso 1 1 calc R
C36 C 0.0844(2) -0.2306(2) 0.36679(10) 0.0173(4) Uani 1 1 d .
H36 H 0.0045 -0.2362 0.3386 0.021 Uiso 1 1 calc R
C41 C 0.5441(2) 0.2293(2) 0.09448(10) 0.0164(4) Uani 1 1 d .
H41 H 0.5231 0.1599 0.0523 0.020 Uiso 1 1 calc R
C42 C 0.24028(19) 0.0802(2) 0.09558(10) 0.0144(4) Uani 1 1 d .
H42 H 0.1646 0.0080 0.1212 0.017 Uiso 1 1 calc R
C43 C 0.6953(2) 0.2653(2) 0.12346(11) 0.0237(5) Uani 1 1 d .
H43A H 0.6980 0.1846 0.1458 0.036 Uiso 1 1 calc R
H43B H 0.7257 0.3459 0.1589 0.036 Uiso 1 1 calc R
H43C H 0.7589 0.2886 0.0843 0.036 Uiso 1 1 calc R
H H 0.359(3) 0.361(3) 0.2057(13) 0.034(7) Uiso 1 1 d .
C44 C 0.5370(2) 0.3620(2) 0.06793(11) 0.0226(4) Uani 1 1 d .
H44A H 0.5395 0.4252 0.1089 0.034 Uiso 1 1 calc R
H44B H 0.4489 0.3358 0.0386 0.034 Uiso 1 1 calc R
H44C H 0.6182 0.4096 0.0394 0.034 Uiso 1 1 calc R
C45 C 0.1823(2) 0.1873(2) 0.07884(11) 0.0246(5) Uani 1 1 d .
H45A H 0.1999 0.2540 0.1205 0.037 Uiso 1 1 calc R
H45B H 0.0801 0.1390 0.0669 0.037 Uiso 1 1 calc R
H45C H 0.2296 0.2379 0.0384 0.037 Uiso 1 1 calc R
C51 C 0.0794(2) 0.3056(2) 0.28925(10) 0.0164(4) Uani 1 1 d .
H51 H -0.0203 0.2454 0.3000 0.020 Uiso 1 1 calc R
C52 C 0.1419(2) 0.1319(2) 0.38692(10) 0.0157(4) Uani 1 1 d .
H52 H 0.1739 0.0546 0.3887 0.019 Uiso 1 1 calc R
C53 C 0.1383(2) 0.4302(2) 0.34594(12) 0.0258(5) Uani 1 1 d .
H53A H 0.1192 0.3957 0.3934 0.039 Uiso 1 1 calc R
H53B H 0.0925 0.4934 0.3382 0.039 Uiso 1 1 calc R
H53C H 0.2408 0.4809 0.3424 0.039 Uiso 1 1 calc R
C54 C 0.0750(2) 0.3624(2) 0.21643(11) 0.0197(4) Uani 1 1 d .
H54A H 0.1717 0.4216 0.2044 0.029 Uiso 1 1 calc R
H54B H 0.0191 0.4180 0.2184 0.029 Uiso 1 1 calc R
H54C H 0.0313 0.2838 0.1800 0.029 Uiso 1 1 calc R
C55 C 0.2209(2) 0.2353(2) 0.45134(10) 0.0215(4) Uani 1 1 d .
H55A H 0.2478 0.1858 0.4873 0.032 Uiso 1 1 calc R
H55B H 0.1589 0.2752 0.4719 0.032 Uiso 1 1 calc R
H55C H 0.3062 0.3108 0.4359 0.032 Uiso 1 1 calc R
C56 C -0.0172(2) 0.0630(2) 0.39836(11) 0.0230(4) Uani 1 1 d .
H56A H -0.0539 0.1351 0.4020 0.035 Uiso 1 1 calc R
H56B H -0.0326 0.0150 0.4424 0.035 Uiso 1 1 calc R
H56C H -0.0667 -0.0051 0.3580 0.035 Uiso 1 1 calc R
C61 C 0.5012(2) 0.26506(19) 0.36652(10) 0.0145(4) Uani 1 1 d .
H61 H 0.4341 0.1819 0.3897 0.017 Uiso 1 1 calc R
C62 C 0.57642(19) 0.2336(2) 0.31315(10) 0.0145(4) Uani 1 1 d .
H62 H 0.5540 0.1316 0.3045 0.017 Uiso 1 1 calc R
C63 C 0.7286(2) 0.3312(2) 0.30268(11) 0.0194(4) Uani 1 1 d .
H63A H 0.7627 0.2912 0.2624 0.023 Uiso 1 1 calc R
H63B H 0.7877 0.3368 0.3460 0.023 Uiso 1 1 calc R
C64 C 0.7482(2) 0.4802(2) 0.28759(11) 0.0210(4) Uani 1 1 d .
H64A H 0.7854 0.5425 0.3319 0.025 Uiso 1 1 calc R
H64B H 0.8198 0.5156 0.2517 0.025 Uiso 1 1 calc R
C65 C 0.6113(2) 0.48774(19) 0.26042(10) 0.0168(4) Uani 1 1 d .
H65 H 0.6208 0.5380 0.2161 0.020 Uiso 1 1 calc R
C66 C 0.5170(2) 0.50966(19) 0.30944(10) 0.0165(4) Uani 1 1 d .
H66 H 0.4738 0.5724 0.2926 0.020 Uiso 1 1 calc R
C67 C 0.5460(2) 0.5232(2) 0.38962(10) 0.0203(4) Uani 1 1 d .
H67A H 0.4645 0.5287 0.4132 0.024 Uiso 1 1 calc R
H67B H 0.6305 0.6114 0.4034 0.024 Uiso 1 1 calc R
C68 C 0.5712(2) 0.3994(2) 0.41604(10) 0.0187(4) Uani 1 1 d .
H68A H 0.6744 0.4260 0.4209 0.022 Uiso 1 1 calc R
H68B H 0.5339 0.3805 0.4639 0.022 Uiso 1 1 calc R
C71 C 0.1087(2) 0.4828(2) 0.03659(11) 0.0225(4) Uani 1 1 d .
H71 H 0.1830 0.4708 0.0617 0.027 Uiso 1 1 calc R
C72 C 0.0906(2) 0.6053(2) 0.04898(11) 0.0232(4) Uani 1 1 d .
H72 H 0.1528 0.6776 0.0824 0.028 Uiso 1 1 calc R
C73 C -0.0184(2) 0.6220(2) 0.01246(11) 0.0237(5) Uani 1 1 d .
H73 H -0.0313 0.7058 0.0211 0.028 Uiso 1 1 calc R
C46 C 0.2503(2) 0.0033(2) 0.02577(10) 0.0209(4) Uani 1 1 d .
H46A H 0.2852 -0.0675 0.0362 0.031 Uiso 1 1 calc R
H46B H 0.3157 0.0707 -0.0044 0.031 Uiso 1 1 calc R
H46C H 0.1563 -0.0427 0.0009 0.031 Uiso 1 1 calc R

loop_
_atom_site_aniso_label
_atom_site_aniso_U_11
_atom_site_aniso_U_22
_atom_site_aniso_U_33
_atom_site_aniso_U_23
_atom_site_aniso_U_13
_atom_site_aniso_U_12
Ir 0.00986(4) 0.00950(4) 0.01032(4) 0.00083(2) 0.00022(2) 0.00409(3)
C1 0.0123(9) 0.0100(9) 0.0131(9) 0.0017(7) 0.0004(7) 0.0048(7)
P1 0.0110(2) 0.0113(2) 0.0104(2) 0.00154(17) 0.00144(17) 0.00493(18)
P2 0.0119(2) 0.0118(2) 0.0121(2) 0.00160(18) 0.00193(18) 0.00667(19)
C11 0.0114(9) 0.0112(9) 0.0132(9) -0.0006(7) -0.0024(7) 0.0049(7)
C3 0.0246(12) 0.0336(13) 0.0449(14) 0.0022(11) -0.0142(10) 0.0143(10)
O3 0.0171(7) 0.0216(7) 0.0285(8) 0.0061(6) -0.0065(6) 0.0076(6)
C12 0.0103(9) 0.0146(9) 0.0125(9) -0.0008(7) -0.0030(7) 0.0053(7)
C13 0.0148(9) 0.0138(9) 0.0162(9) 0.0021(7) -0.0003(7) 0.0060(8)
C14 0.0168(10) 0.0132(9) 0.0209(10) -0.0021(8) -0.0033(8) 0.0091(8)
C15 0.0152(10) 0.0190(10) 0.0171(10) -0.0044(8) -0.0002(8) 0.0098(8)
C16 0.0141(9) 0.0174(10) 0.0148(9) 0.0019(7) 0.0014(7) 0.0064(8)
C21 0.0109(9) 0.0141(9) 0.0112(9) 0.0034(7) 0.0033(7) 0.0036(7)
C22 0.0106(9) 0.0138(9) 0.0102(9) 0.0043(7) 0.0037(7) 0.0039(7)
C23 0.0156(9) 0.0141(9) 0.0154(9) 0.0031(7) 0.0037(7) 0.0044(8)
C24 0.0149(10) 0.0187(10) 0.0199(10) -0.0001(8) -0.0008(8) -0.0001(8)
C25 0.0115(10) 0.0270(11) 0.0258(11) 0.0037(9) -0.0038(8) 0.0051(9)
C26 0.0138(10) 0.0194(10) 0.0229(10) 0.0056(8) 0.0027(8) 0.0084(8)
C33 0.0388(13) 0.0217(11) 0.0174(10) 0.0001(8) -0.0071(9) 0.0185(10)
C32 0.0240(11) 0.0124(9) 0.0182(10) -0.0008(8) -0.0011(8) 0.0095(8)
C31 0.0202(10) 0.0100(9) 0.0127(9) 0.0000(7) 0.0010(7) 0.0083(8)
C35 0.0333(12) 0.0201(11) 0.0197(10) 0.0053(8) 0.0128(9) 0.0146(9)
C34 0.0493(15) 0.0250(11) 0.0138(10) 0.0070(8) 0.0073(9) 0.0213(11)
C36 0.0236(11) 0.0149(10) 0.0171(10) 0.0008(8) 0.0041(8) 0.0115(8)
C41 0.0168(10) 0.0170(10) 0.0140(9) 0.0025(7) 0.0053(7) 0.0052(8)
C42 0.0120(9) 0.0173(10) 0.0122(9) 0.0023(7) 0.0000(7) 0.0042(8)
C43 0.0174(10) 0.0281(12) 0.0222(11) 0.0038(9) 0.0064(8) 0.0057(9)
C44 0.0266(11) 0.0208(11) 0.0190(10) 0.0069(8) 0.0082(8) 0.0072(9)
C45 0.0269(11) 0.0298(12) 0.0216(11) -0.0035(9) -0.0074(9) 0.0177(10)
C51 0.0155(10) 0.0163(10) 0.0220(10) 0.0036(8) 0.0048(8) 0.0106(8)
C52 0.0179(10) 0.0173(10) 0.0143(9) 0.0040(7) 0.0040(7) 0.0092(8)
C53 0.0361(13) 0.0221(11) 0.0277(12) -0.0008(9) 0.0028(10) 0.0210(10)
C54 0.0181(10) 0.0195(10) 0.0264(11) 0.0069(8) 0.0029(8) 0.0121(9)
C55 0.0246(11) 0.0258(11) 0.0155(10) 0.0004(8) 0.0042(8) 0.0118(9)
C56 0.0213(11) 0.0287(12) 0.0187(10) 0.0067(9) 0.0085(8) 0.0089(9)
C61 0.0163(9) 0.0140(9) 0.0136(9) 0.0033(7) -0.0026(7) 0.0067(8)
C62 0.0134(9) 0.0148(9) 0.0162(9) 0.0029(7) -0.0034(7) 0.0068(8)
C63 0.0123(9) 0.0248(11) 0.0206(10) 0.0034(8) -0.0012(8) 0.0073(8)
C64 0.0145(10) 0.0180(10) 0.0240(11) 0.0024(8) -0.0004(8) 0.0004(8)
C65 0.0155(10) 0.0110(9) 0.0192(10) 0.0026(7) -0.0013(8) 0.0009(8)
C66 0.0194(10) 0.0087(9) 0.0192(10) -0.0005(7) -0.0039(8) 0.0041(8)
C67 0.0255(11) 0.0154(10) 0.0184(10) -0.0040(8) -0.0047(8) 0.0080(9)
C68 0.0212(10) 0.0195(10) 0.0142(9) -0.0007(8) -0.0039(8) 0.0080(9)
C71 0.0240(11) 0.0298(12) 0.0179(10) 0.0069(9) 0.0021(8) 0.0148(10)
C72 0.0259(11) 0.0242(11) 0.0180(10) 0.0014(8) -0.0003(8) 0.0092(9)
C73 0.0296(12) 0.0242(11) 0.0223(11) 0.0041(9) 0.0046(9) 0.0157(10)
C46 0.0232(11) 0.0214(11) 0.0178(10) -0.0030(8) -0.0044(8) 0.0099(9)

loop_
_atom_type_symbol
_atom_type_description
_atom_type_scat_dispersion_real
_atom_type_scat_dispersion_imag
_atom_type_scat_source
C C 0.0033 0.0016 'International Tables Vol C Tables 4.2.6.8 and 6.1.1.4'
H H 0.0000 0.0000 'International Tables Vol C Tables 4.2.6.8 and 6.1.1.4'
O O 0.0106 0.0060 'International Tables Vol C Tables 4.2.6.8 and 6.1.1.4'
P P 0.1023 0.0942 'International Tables Vol C Tables 4.2.6.8 and 6.1.1.4'
Ir Ir -1.4442 7.9887 'International Tables Vol C Tables 4.2.6.8 and 6.1.1.4'

loop_
_geom_angle_atom_site_label_1
_geom_angle_atom_site_label_2
_geom_angle_atom_site_label_3
_geom_angle
_geom_angle_site_symmetry_1
_geom_angle_site_symmetry_3
C66 Ir C65 39.30(7) . .
C66 Ir C62 93.81(7) . .
C65 Ir C62 78.51(7) . .
C66 Ir C61 78.70(7) . .
C65 Ir C61 87.23(7) . .
C62 Ir C61 36.07(7) . .
C66 Ir P2 107.93(5) . .
C65 Ir P2 146.76(5) . .
C62 Ir P2 117.38(5) . .
C61 Ir P2 91.10(5) . .
C66 Ir P1 145.82(5) . .
C65 Ir P1 108.79(5) . .
C62 Ir P1 88.65(5) . .
C61 Ir P1 119.15(5) . .
P2 Ir P1 100.971(16) . .
C66 Ir H 84.9(9) . .
C65 Ir H 86.5(9) . .
C62 Ir H 157.4(9) . .
C61 Ir H 160.7(9) . .
P2 Ir H 84.2(9) . .
P1 Ir H 80.1(9) . .
C22 C1 C12 110.35(14) . .
C22 C1 C31 111.91(15) . .
C12 C1 C31 114.50(15) . .
C22 C1 H1 106.5 . .
C12 C1 H1 106.5 . .
C31 C1 H1 106.5 . .
C11 P1 C41 103.27(8) . .
C11 P1 C42 96.37(8) . .
C41 P1 C42 99.75(8) . .
C11 P1 Ir 120.11(6) . .
C41 P1 Ir 114.31(6) . .
C42 P1 Ir 119.53(6) . .
C21 P2 C51 103.40(9) . .
C21 P2 C52 95.52(8) . .
C51 P2 C52 101.26(9) . .
C21 P2 Ir 115.18(6) . .
C51 P2 Ir 116.60(6) . .
C52 P2 Ir 121.45(6) . .
C16 C11 C12 117.07(16) . .
C16 C11 P1 119.34(14) . .
C12 C11 P1 123.42(14) . .
O3 C3 H3A 109.5 . .
O3 C3 H3B 109.5 . .
H3A C3 H3B 109.5 . .
O3 C3 H3C 109.5 . .
H3A C3 H3C 109.5 . .
H3B C3 H3C 109.5 . .
C32 O3 C3 118.74(17) . .
C13 C12 C11 119.07(17) . .
C13 C12 C1 118.73(16) . .
C11 C12 C1 122.19(16) . .
C14 C13 C12 122.34(18) . .
C14 C13 H13 118.8 . .
C12 C13 H13 118.8 . .
C15 C14 C13 119.07(17) . .
C15 C14 H14 120.5 . .
C13 C14 H14 120.5 . .
C14 C15 C16 119.68(17) . .
C14 C15 H15 120.2 . .
C16 C15 H15 120.2 . .
C15 C16 C11 122.78(18) . .
C15 C16 H16 118.6 . .
C11 C16 H16 118.6 . .
C26 C21 C22 117.99(17) . .
C26 C21 P2 121.65(14) . .
C22 C21 P2 120.36(14) . .
C23 C22 C21 119.12(17) . .
C23 C22 C1 117.79(16) . .
C21 C22 C1 123.09(16) . .
C24 C23 C22 121.87(18) . .
C24 C23 H23 119.1 . .
C22 C23 H23 119.1 . .
C25 C24 C23 119.05(18) . .
C25 C24 H24 120.5 . .
C23 C24 H24 120.5 . .
C24 C25 C26 120.07(18) . .
C24 C25 H25 120.0 . .
C26 C25 H25 120.0 . .
C25 C26 C21 121.90(18) . .
C25 C26 H26 119.1 . .
C21 C26 H26 119.1 . .
C34 C33 C32 119.9(2) . .
C34 C33 H33 120.0 . .
C32 C33 H33 120.0 . .
O3 C32 C33 123.80(18) . .
O3 C32 C31 115.16(17) . .
C33 C32 C31 121.03(19) . .
C36 C31 C32 117.36(17) . .
C36 C31 C1 122.78(17) . .
C32 C31 C1 119.74(17) . .
C34 C35 C36 119.7(2) . .
C34 C35 H35 120.2 . .
C36 C35 H35 120.2 . .
C35 C34 C33 120.27(19) . .
C35 C34 H34 119.9 . .
C33 C34 H34 119.9 . .
C31 C36 C35 121.73(19) . .
C31 C36 H36 119.1 . .
C35 C36 H36 119.1 . .
C43 C41 C44 109.00(16) . .
C43 C41 P1 114.68(13) . .
C44 C41 P1 110.50(13) . .
C43 C41 H41 107.5 . .
C44 C41 H41 107.5 . .
P1 C41 H41 107.5 . .
C45 C42 C46 109.01(16) . .
C45 C42 P1 115.27(13) . .
C46 C42 P1 115.67(13) . .
C45 C42 H42 105.3 . .
C46 C42 H42 105.3 . .
P1 C42 H42 105.3 . .
C41 C43 H43A 109.5 . .
C41 C43 H43B 109.5 . .
H43A C43 H43B 109.5 . .
C41 C43 H43C 109.5 . .
H43A C43 H43C 109.5 . .
H43B C43 H43C 109.5 . .
C41 C44 H44A 109.5 . .
C41 C44 H44B 109.5 . .
H44A C44 H44B 109.5 . .
C41 C44 H44C 109.5 . .
H44A C44 H44C 109.5 . .
H44B C44 H44C 109.5 . .
C42 C45 H45A 109.5 . .
C42 C45 H45B 109.5 . .
H45A C45 H45B 109.5 . .
C42 C45 H45C 109.5 . .
H45A C45 H45C 109.5 . .
H45B C45 H45C 109.5 . .
C54 C51 C53 108.31(16) . .
C54 C51 P2 115.37(13) . .
C53 C51 P2 109.76(13) . .
C54 C51 H51 107.7 . .
C53 C51 H51 107.7 . .
P2 C51 H51 107.7 . .
C56 C52 C55 109.71(16) . .
C56 C52 P2 113.63(13) . .
C55 C52 P2 117.02(14) . .
C56 C52 H52 105.1 . .
C55 C52 H52 105.1 . .
P2 C52 H52 105.1 . .
C51 C53 H53A 109.5 . .
C51 C53 H53B 109.5 . .
H53A C53 H53B 109.5 . .
C51 C53 H53C 109.5 . .
H53A C53 H53C 109.5 . .
H53B C53 H53C 109.5 . .
C51 C54 H54A 109.5 . .
C51 C54 H54B 109.5 . .
H54A C54 H54B 109.5 . .
C51 C54 H54C 109.5 . .
H54A C54 H54C 109.5 . .
H54B C54 H54C 109.5 . .
C52 C55 H55A 109.5 . .
C52 C55 H55B 109.5 . .
H55A C55 H55B 109.5 . .
C52 C55 H55C 109.5 . .
H55A C55 H55C 109.5 . .
H55B C55 H55C 109.5 . .
C52 C56 H56A 109.5 . .
C52 C56 H56B 109.5 . .
H56A C56 H56B 109.5 . .
C52 C56 H56C 109.5 . .
H56A C56 H56C 109.5 . .
H56B C56 H56C 109.5 . .
C62 C61 C68 120.69(17) . .
C62 C61 Ir 71.94(10) . .
C68 C61 Ir 113.13(12) . .
C62 C61 H61 114.7 . .
C68 C61 H61 114.7 . .
Ir C61 H61 114.7 . .
C61 C62 C63 121.03(17) . .
C61 C62 Ir 71.99(10) . .
C63 C62 Ir 113.04(12) . .
C61 C62 H62 114.6 . .
C63 C62 H62 114.6 . .
Ir C62 H62 114.6 . .
C62 C63 C64 113.36(16) . .
C62 C63 H63A 108.9 . .
C64 C63 H63A 108.9 . .
C62 C63 H63B 108.9 . .
C64 C63 H63B 108.9 . .
H63A C63 H63B 107.7 . .
C65 C64 C63 113.43(16) . .
C65 C64 H64A 108.9 . .
C63 C64 H64A 108.9 . .
C65 C64 H64B 108.9 . .
C63 C64 H64B 108.9 . .
H64A C64 H64B 107.7 . .
C66 C65 C64 120.93(17) . .
C66 C65 Ir 69.90(10) . .
C64 C65 Ir 117.10(13) . .
C66 C65 H65 114.0 . .
C64 C65 H65 114.0 . .
Ir C65 H65 114.0 . .
C65 C66 C67 122.26(17) . .
C65 C66 Ir 70.80(10) . .
C67 C66 Ir 115.78(13) . .
C65 C66 H66 113.7 . .
C67 C66 H66 113.7 . .
Ir C66 H66 113.7 . .
C66 C67 C68 112.41(16) . .
C66 C67 H67A 109.1 . .
C68 C67 H67A 109.1 . .
C66 C67 H67B 109.1 . .
C68 C67 H67B 109.1 . .
H67A C67 H67B 107.9 . .
C61 C68 C67 113.37(15) . .
C61 C68 H68A 108.9 . .
C67 C68 H68A 108.9 . .
C61 C68 H68B 108.9 . .
C67 C68 H68B 108.9 . .
H68A C68 H68B 107.7 . .
C72 C71 C73 119.9(2) . 2_565
C72 C71 H71 120.0 . .
C73 C71 H71 120.0 2_565 .
C71 C72 C73 119.8(2) . .
C71 C72 H72 120.1 . .
C73 C72 H72 120.1 . .
C71 C73 C72 120.3(2) 2_565 .
C71 C73 H73 119.9 2_565 .
C72 C73 H73 119.9 . .
C42 C46 H46A 109.5 . .
C42 C46 H46B 109.5 . .
H46A C46 H46B 109.5 . .
C42 C46 H46C 109.5 . .
H46A C46 H46C 109.5 . .
H46B C46 H46C 109.5 . .

loop_
_geom_bond_atom_site_label_1
_geom_bond_atom_site_label_2
_geom_bond_distance
_geom_bond_site_symmetry_2
Ir C66 2.1405(18) .
Ir C65 2.1525(18) .
Ir C62 2.2574(18) .
Ir C61 2.2581(18) .
Ir P2 2.3543(5) .
Ir P1 2.3732(5) .
Ir H 1.50(2) .
C1 C22 1.531(2) .
C1 C12 1.535(2) .
C1 C31 1.536(2) .
C1 H1 1.0000 .
P1 C11 1.8719(18) .
P1 C41 1.8781(19) .
P1 C42 1.8955(19) .
P2 C21 1.8554(19) .
P2 C51 1.8712(19) .
P2 C52 1.8889(19) .
C11 C16 1.403(3) .
C11 C12 1.423(3) .
C3 O3 1.423(2) .
C3 H3A 0.9800 .
C3 H3B 0.9800 .
C3 H3C 0.9800 .
O3 C32 1.363(2) .
C12 C13 1.395(3) .
C13 C14 1.386(3) .
C13 H13 0.9500 .
C14 C15 1.379(3) .
C14 H14 0.9500 .
C15 C16 1.387(3) .
C15 H15 0.9500 .
C16 H16 0.9500 .
C21 C26 1.400(3) .
C21 C22 1.412(3) .
C22 C23 1.397(3) .
C23 C24 1.387(3) .
C23 H23 0.9500 .
C24 C25 1.382(3) .
C24 H24 0.9500 .
C25 C26 1.385(3) .
C25 H25 0.9500 .
C26 H26 0.9500 .
C33 C34 1.387(3) .
C33 C32 1.392(3) .
C33 H33 0.9500 .
C32 C31 1.410(3) .
C31 C36 1.392(3) .
C35 C34 1.377(3) .
C35 C36 1.397(3) .
C35 H35 0.9500 .
C34 H34 0.9500 .
C36 H36 0.9500 .
C41 C43 1.529(3) .
C41 C44 1.539(3) .
C41 H41 1.0000 .
C42 C45 1.525(3) .
C42 C46 1.532(3) .
C42 H42 1.0000 .
C43 H43A 0.9800 .
C43 H43B 0.9800 .
C43 H43C 0.9800 .
C44 H44A 0.9800 .
C44 H44B 0.9800 .
C44 H44C 0.9800 .
C45 H45A 0.9800 .
C45 H45B 0.9800 .
C45 H45C 0.9800 .
C51 C54 1.535(3) .
C51 C53 1.535(3) .
C51 H51 1.0000 .
C52 C56 1.533(3) .
C52 C55 1.539(3) .
C52 H52 1.0000 .
C53 H53A 0.9800 .
C53 H53B 0.9800 .
C53 H53C 0.9800 .
C54 H54A 0.9800 .
C54 H54B 0.9800 .
C54 H54C 0.9800 .
C55 H55A 0.9800 .
C55 H55B 0.9800 .
C55 H55C 0.9800 .
C56 H56A 0.9800 .
C56 H56B 0.9800 .
C56 H56C 0.9800 .
C61 C62 1.398(3) .
C61 C68 1.530(3) .
C61 H61 1.0000 .
C62 C63 1.513(3) .
C62 H62 1.0000 .
C63 C64 1.539(3) .
C63 H63A 0.9900 .
C63 H63B 0.9900 .
C64 C65 1.532(3) .
C64 H64A 0.9900 .
C64 H64B 0.9900 .
C65 C66 1.444(3) .
C65 H65 1.0000 .
C66 C67 1.517(3) .
C66 H66 1.0000 .
C67 C68 1.537(3) .
C67 H67A 0.9900 .
C67 H67B 0.9900 .
C68 H68A 0.9900 .
C68 H68B 0.9900 .
C71 C72 1.384(3) .
C71 C73 1.384(3) 2_565
C71 H71 0.9500 .
C72 C73 1.386(3) .
C72 H72 0.9500 .
C73 C71 1.384(3) 2_565
C73 H73 0.9500 .
C46 H46A 0.9800 .
C46 H46B 0.9800 .
C46 H46C 0.9800 .
